data_1554226
loop_
_publ_author_name
'Yang, Lin'
'Yang, Daobin'
'Chen, Yao'
'Wu, Jianglin'
'Lu, Zhiyun'
'Sasabe, Hisahiro'
'Kido, Junji'
'Sano, Takeshi'
'Huang, Yan'

_publ_section_title
;
 Effects of different types of unsymmetrical squaraines on the material
 properties and Coulomb interactions in organic photovoltaic devices
;
_journal_issue 11
_journal_name_full 'Materials Chemistry Frontiers'
_journal_page_first 2116
_journal_paper_doi 10.1039/C8QM00327K
_journal_volume 2
_journal_year 2018
_chemical_formula_moiety 'C30 H22 N2 O4, C0.5 Cl'
_chemical_formula_sum 'C30.5 H23 Cl N2 O4'
_chemical_formula_weight 516.96
_chemical_melting_point 523.5(5)
_chemical_name_systematic 2-(2,6-dihydroxy-4-(indolin-1-yl)phenyl)-4-(diphenylamino)cyclobuta-1,3-diene-1,3-bis(olate)
_space_group_crystal_system monoclinic
_space_group_IT_number 14
_space_group_name_Hall '-P 2yn'
_space_group_name_H-M_alt 'P 1 21/n 1'
_atom_sites_solution_hydrogens geom
_atom_sites_solution_primary direct
_audit_creation_date 2015-04-02
_audit_creation_method
;
Olex2 1.2
(compiled 2015.01.26 svn.r3150 for OlexSys, GUI svn.r4998)
;
_audit_update_record
;
2016-06-25 deposited with the CCDC.
2018-09-18 downloaded from the CCDC.
;
_cell_angle_alpha 90
_cell_angle_beta 104.264(7)
_cell_angle_gamma 90
_cell_formula_units_Z 4
_cell_length_a 11.8232(8)
_cell_length_b 14.4169(9)
_cell_length_c 14.7764(9)
_cell_measurement_reflns_used 4925
_cell_measurement_temperature 175(70)
_cell_measurement_theta_max 29.0020
_cell_measurement_theta_min 3.9700
_cell_volume 2441.0(3)
_computing_cell_refinement
;
CrysAlisPro, Agilent Technologies,
Version 1.171.37.33 (release 27-03-2014 CrysAlis171 .NET)
(compiled Mar 27 2014,17:12:48)
;
_computing_data_collection
;
CrysAlisPro, Agilent Technologies,
Version 1.171.37.33 (release 27-03-2014 CrysAlis171 .NET)
(compiled Mar 27 2014,17:12:48)
;
_computing_data_reduction
;
CrysAlisPro, Agilent Technologies,
Version 1.171.37.33 (release 27-03-2014 CrysAlis171 .NET)
(compiled Mar 27 2014,17:12:48)
;
_computing_molecular_graphics 'Olex2 (Dolomanov et al., 2009)'
_computing_publication_material 'Olex2 (Dolomanov et al., 2009)'
_computing_structure_refinement 'ShelXL (Sheldrick, 2008)'
_computing_structure_solution 'ShelXT (Sheldrick, 2015)'
_diffrn_ambient_environment N~2~
_diffrn_ambient_temperature 175(70)
_diffrn_detector 'CCD plate'
_diffrn_detector_area_resol_mean 15.9595
_diffrn_detector_type EosS2
_diffrn_measured_fraction_theta_full 0.997
_diffrn_measured_fraction_theta_max 0.997
_diffrn_measurement_details
;
#__ type_ start__ end____ width___ exp.time_
  1 omega  -56.00   45.00   1.0000    4.5600
omega____ theta____ kappa____ phi______ frames
    -       15.7256  -19.0000 -120.0000 101

#__ type_ start__ end____ width___ exp.time_
  2 omega  -52.00   32.00   1.0000    4.5600
omega____ theta____ kappa____ phi______ frames
    -       15.7256  -57.0000   30.0000 84

#__ type_ start__ end____ width___ exp.time_
  3 omega   35.00   88.00   1.0000    4.5600
omega____ theta____ kappa____ phi______ frames
    -       15.7256  178.0000  150.0000 53

#__ type_ start__ end____ width___ exp.time_
  4 omega  -29.00   49.00   1.0000    4.5600
omega____ theta____ kappa____ phi______ frames
    -      -16.8194   19.0000  120.0000 78
;
_diffrn_measurement_device 'four-circle diffractometer'
_diffrn_measurement_device_type 'New Gemini, Dual, Cu at zero, EosS2'
_diffrn_measurement_method '\w scans'
_diffrn_orient_matrix_UB_11 0.0152627000
_diffrn_orient_matrix_UB_12 -0.0225323000
_diffrn_orient_matrix_UB_13 -0.0380566000
_diffrn_orient_matrix_UB_21 -0.0459843000
_diffrn_orient_matrix_UB_22 -0.0322310000
_diffrn_orient_matrix_UB_23 -0.0025639000
_diffrn_orient_matrix_UB_31 -0.0383983000
_diffrn_orient_matrix_UB_32 0.0294949000
_diffrn_orient_matrix_UB_33 -0.0317634000
_diffrn_radiation_monochromator graphite
_diffrn_radiation_probe x-ray
_diffrn_radiation_type MoK\a
_diffrn_radiation_wavelength 0.71073
_diffrn_reflns_av_R_equivalents 0.0423
_diffrn_reflns_av_unetI/netI 0.0427
_diffrn_reflns_Laue_measured_fraction_full 0.997
_diffrn_reflns_Laue_measured_fraction_max 0.997
_diffrn_reflns_limit_h_max 14
_diffrn_reflns_limit_h_min -14
_diffrn_reflns_limit_k_max 18
_diffrn_reflns_limit_k_min -17
_diffrn_reflns_limit_l_max 12
_diffrn_reflns_limit_l_min -18
_diffrn_reflns_number 14787
_diffrn_reflns_point_group_measured_fraction_full 0.997
_diffrn_reflns_point_group_measured_fraction_max 0.997
_diffrn_reflns_theta_full 26.000
_diffrn_reflns_theta_max 26.372
_diffrn_reflns_theta_min 3.765
_diffrn_source 'Enhance (Mo) X-ray Source'
_exptl_absorpt_coefficient_mu 0.199
_exptl_absorpt_correction_T_max 1.00000
_exptl_absorpt_correction_T_min 0.42003
_exptl_absorpt_correction_type multi-scan
_exptl_absorpt_process_details
;
CrysAlisPro, Agilent Technologies,
Version 1.171.37.33 (release 27-03-2014 CrysAlis171 .NET)
(compiled Mar 27 2014,17:12:48)
Empirical absorption correction using spherical harmonics,
 implemented in SCALE3 ABSPACK scaling algorithm.
;
_exptl_crystal_colour 'metallic greenish green'
_exptl_crystal_colour_lustre metallic
_exptl_crystal_colour_modifier greenish
_exptl_crystal_colour_primary green
_exptl_crystal_density_diffrn 1.407
_exptl_crystal_description plate
_exptl_crystal_F_000 1076
_exptl_crystal_recrystallization_method 'Re-crystallisation from solvent'
_exptl_crystal_size_max 0.4
_exptl_crystal_size_mid 0.2
_exptl_crystal_size_min 0.1
_refine_diff_density_max 0.807
_refine_diff_density_min -1.234
_refine_diff_density_rms 0.087
_refine_ls_extinction_method none
_refine_ls_goodness_of_fit_ref 1.090
_refine_ls_hydrogen_treatment constr
_refine_ls_matrix_type full
_refine_ls_number_parameters 345
_refine_ls_number_reflns 4979
_refine_ls_number_restraints 0
_refine_ls_restrained_S_all 1.090
_refine_ls_R_factor_all 0.0798
_refine_ls_R_factor_gt 0.0637
_refine_ls_shift/su_max 0.000
_refine_ls_shift/su_mean 0.000
_refine_ls_structure_factor_coef Fsqd
_refine_ls_weighting_details 'w=1/[\s^2^(Fo^2^)+(0.0750P)^2^+2.0210P] where P=(Fo^2^+2Fc^2^)/3'
_refine_ls_weighting_scheme calc
_refine_ls_wR_factor_gt 0.1582
_refine_ls_wR_factor_ref 0.1758
_reflns_Friedel_coverage 0.000
_reflns_number_gt 3886
_reflns_number_total 4979
_reflns_threshold_expression 'I > 2\s(I)'
_cod_data_source_file c8qm00327k2.cif
_cod_data_source_block lzy-tm-dpid
_cod_depositor_comments
;
The following automatic conversions were performed:

data item '_chemical_melting_point' value '523-524' was changed to
'523.5(5)' -- the average value was taken and precision was
estimated.

Automatic conversion script
Id: cif_fix_values 6909 2019-04-08 15:41:33Z antanas 
;
_cod_original_cell_volume 2441.1(3)
_cod_original_formula_sum 'C30.50 H23 Cl N2 O4'
_cod_database_code 1554226
_shelx_space_group_comment
;
The symmetry employed for this shelxl refinement is uniquely defined
by the following loop, which should always be used as a source of
symmetry information in preference to the above space-group names.
They are only intended as comments.
;
_reflns_odcompleteness_completeness 99.60
_reflns_odcompleteness_iscentric 1
_reflns_odcompleteness_theta 26.32
_olex2_refinement_description
;
1. Fixed Uiso
 At 1.2 times of:
  All C(H) groups, All C(H,H) groups
 At 1.5 times of:
  All O(H) groups
2. Others
 Fixed Sof: C1(0.5)
3.a Secondary CH2 refined with riding coordinates:
 C00B(H00A,H00B), C00L(H00C,H00D)
3.b Aromatic/amide H refined with riding coordinates:
 C00E(H00E), C00F(H00F), C00I(H00I), C00K(H00K), C00N(H00N), C00O(H00O),
 C00P(H00P), C00Q(H00Q), C00T(H00T), C00U(H00U), C00V(H00V), C00W(H00W),
 C00X(H00X), C00Z(H00Z), C010(H010), C011(H011)
3.c Idealised tetrahedral OH refined as rotating group:
 O002(H002), O003(H003)
;
_shelx_shelxl_version_number 2014/7
_olex2_date_sample_data_collection 2015-04-02
_olex2_submission_special_instructions 'No special instructions were received'
_solvent_exptl_crystal_recrystallization_method dichloromethane/hexane

loop_
_space_group_symop_operation_xyz
'x, y, z'
'-x+1/2, y+1/2, -z+1/2'
'-x, -y, -z'
'x-1/2, -y-1/2, z-1/2'

loop_
_atom_site_label
_atom_site_type_symbol
_atom_site_fract_x
_atom_site_fract_y
_atom_site_fract_z
_atom_site_U_iso_or_equiv
_atom_site_adp_type
_atom_site_occupancy
_atom_site_site_symmetry_order
_atom_site_calc_flag
_atom_site_refinement_flags_posn
_atom_site_refinement_flags_occupancy
O002 O 0.29951(16) 0.28574(12) -0.60475(12) 0.0333(4) Uani 1 1 d . .
H002 H 0.3178 0.2989 -0.5491 0.050 Uiso 1 1 calc GR .
O003 O 0.29438(17) 0.62120(12) -0.64842(11) 0.0333(4) Uani 1 1 d . .
H003 H 0.3231 0.6221 -0.5919 0.050 Uiso 1 1 calc GR .
O004 O 0.38919(18) 0.63203(12) -0.47145(12) 0.0392(5) Uani 1 1 d . .
N005 N 0.18171(17) 0.41592(14) -0.90465(13) 0.0259(4) Uani 1 1 d . .
O006 O 0.3537(2) 0.32384(13) -0.42442(13) 0.0481(6) Uani 1 1 d . .
N007 N 0.41384(18) 0.50858(14) -0.28328(13) 0.0271(5) Uani 1 1 d . .
C008 C 0.1762(2) 0.48066(16) -0.97829(16) 0.0244(5) Uani 1 1 d . .
C009 C 0.0983(2) 0.44771(17) -1.05901(16) 0.0265(5) Uani 1 1 d . .
C00A C 0.28045(19) 0.36406(16) -0.65569(16) 0.0250(5) Uani 1 1 d . .
C00B C 0.0504(2) 0.35464(17) -1.04044(16) 0.0288(5) Uani 1 1 d . .
H00A H 0.0571 0.3098 -1.0878 0.035 Uiso 1 1 calc R .
H00B H -0.0308 0.3594 -1.0384 0.035 Uiso 1 1 calc R .
C00C C 0.21892(19) 0.43016(16) -0.81055(16) 0.0239(5) Uani 1 1 d . .
C00D C 0.3048(2) 0.45475(16) -0.61455(16) 0.0251(5) Uani 1 1 d . .
C00E C 0.4993(2) 0.35752(17) -0.22837(17) 0.0280(5) Uani 1 1 d . .
H00E H 0.5240 0.3506 -0.2831 0.034 Uiso 1 1 calc R .
C00F C 0.2398(2) 0.52002(17) -0.77254(16) 0.0256(5) Uani 1 1 d . .
H00F H 0.2256 0.5714 -0.8118 0.031 Uiso 1 1 calc R .
C00G C 0.2808(2) 0.53219(16) -0.67832(16) 0.0251(5) Uani 1 1 d . .
C00H C 0.4093(2) 0.60402(17) -0.25535(15) 0.0257(5) Uani 1 1 d . .
C00I C 0.2379(2) 0.35302(17) -0.75019(16) 0.0263(5) Uani 1 1 d . .
H00I H 0.2213 0.2938 -0.7747 0.032 Uiso 1 1 calc R .
C00J C 0.4392(2) 0.43707(17) -0.21362(16) 0.0257(5) Uani 1 1 d . .
C00K C 0.4045(2) 0.44860(18) -0.13120(17) 0.0309(6) Uani 1 1 d . .
H00K H 0.3644 0.5017 -0.1216 0.037 Uiso 1 1 calc R .
C00L C 0.1277(2) 0.32787(17) -0.94502(17) 0.0297(5) Uani 1 1 d . .
H00C H 0.0815 0.3008 -0.9059 0.036 Uiso 1 1 calc R .
H00D H 0.1869 0.2836 -0.9517 0.036 Uiso 1 1 calc R .
C00M C 0.3444(2) 0.46801(16) -0.51758(16) 0.0274(5) Uani 1 1 d . .
C00N C 0.2389(2) 0.56173(17) -0.97913(16) 0.0274(5) Uani 1 1 d . .
H00N H 0.2951 0.5808 -0.9266 0.033 Uiso 1 1 calc R .
C00O C 0.5219(2) 0.28881(18) -0.16046(18) 0.0323(6) Uani 1 1 d . .
H00O H 0.5601 0.2348 -0.1704 0.039 Uiso 1 1 calc R .
C00P C 0.2153(2) 0.61379(17) -1.06118(17) 0.0296(5) Uani 1 1 d . .
H00P H 0.2557 0.6688 -1.0631 0.036 Uiso 1 1 calc R .
C00Q C 0.0749(2) 0.50049(19) -1.13935(17) 0.0309(6) Uani 1 1 d . .
H00Q H 0.0213 0.4800 -1.1927 0.037 Uiso 1 1 calc R .
C00R C 0.3779(2) 0.54831(17) -0.45719(16) 0.0289(5) Uani 1 1 d . .
C00S C 0.3914(2) 0.48956(17) -0.37476(17) 0.0284(5) Uani 1 1 d . .
C00T C 0.5053(2) 0.64281(19) -0.19436(17) 0.0324(6) Uani 1 1 d . .
H00T H 0.5711 0.6070 -0.1696 0.039 Uiso 1 1 calc R .
C00U C 0.4302(2) 0.38034(19) -0.06359(17) 0.0348(6) Uani 1 1 d . .
H00U H 0.4085 0.3883 -0.0077 0.042 Uiso 1 1 calc R .
C00V C 0.3099(2) 0.65637(19) -0.29055(18) 0.0345(6) Uani 1 1 d . .
H00V H 0.2452 0.6297 -0.3310 0.041 Uiso 1 1 calc R .
C00W C 0.1324(2) 0.58499(19) -1.13988(17) 0.0327(6) Uani 1 1 d . .
H00W H 0.1152 0.6220 -1.1931 0.039 Uiso 1 1 calc R .
C00X C 0.4878(2) 0.30013(19) -0.07804(18) 0.0358(6) Uani 1 1 d . .
H00X H 0.5036 0.2541 -0.0325 0.043 Uiso 1 1 calc R .
C00Y C 0.3625(2) 0.40782(18) -0.43524(17) 0.0324(6) Uani 1 1 d . .
C00Z C 0.5027(3) 0.7357(2) -0.17049(19) 0.0407(7) Uani 1 1 d . .
H00Z H 0.5676 0.7628 -0.1307 0.049 Uiso 1 1 calc R .
C010 C 0.3074(3) 0.7487(2) -0.2652(2) 0.0423(7) Uani 1 1 d . .
H010 H 0.2408 0.7842 -0.2883 0.051 Uiso 1 1 calc R .
C011 C 0.4038(3) 0.78796(19) -0.2057(2) 0.0422(7) Uani 1 1 d . .
H011 H 0.4022 0.8501 -0.1892 0.051 Uiso 1 1 calc R .
Cl1 Cl 0.49518(16) -0.03329(10) 0.09301(10) 0.1098(5) Uani 1 1 d . .
C1 C 0.4349(8) 0.0150(13) -0.0021(7) 0.146(6) Uani 0.5 1 d . P

loop_
_atom_site_aniso_label
_atom_site_aniso_U_11
_atom_site_aniso_U_22
_atom_site_aniso_U_33
_atom_site_aniso_U_23
_atom_site_aniso_U_13
_atom_site_aniso_U_12
O002 0.0480(10) 0.0209(9) 0.0262(8) 0.0031(7) 0.0004(8) -0.0035(8)
O003 0.0541(11) 0.0202(9) 0.0230(8) 0.0008(7) 0.0045(8) 0.0000(8)
O004 0.0649(13) 0.0215(10) 0.0269(9) 0.0018(7) 0.0035(8) -0.0040(9)
N005 0.0332(10) 0.0194(10) 0.0242(10) 0.0003(8) 0.0053(8) -0.0006(8)
O006 0.0841(15) 0.0249(10) 0.0280(9) 0.0034(8) -0.0002(10) -0.0145(10)
N007 0.0329(10) 0.0238(10) 0.0235(9) 0.0004(8) 0.0047(8) 0.0001(8)
C008 0.0290(11) 0.0203(11) 0.0248(11) -0.0003(9) 0.0086(9) 0.0044(9)
C009 0.0269(11) 0.0255(12) 0.0271(11) -0.0029(9) 0.0065(9) 0.0039(10)
C00A 0.0258(11) 0.0193(12) 0.0296(12) 0.0038(9) 0.0064(9) 0.0002(9)
C00B 0.0315(12) 0.0247(12) 0.0274(12) -0.0026(10) 0.0018(10) -0.0004(10)
C00C 0.0232(10) 0.0231(12) 0.0254(11) -0.0009(9) 0.0062(9) -0.0017(9)
C00D 0.0289(11) 0.0207(12) 0.0254(11) 0.0003(9) 0.0059(9) -0.0027(9)
C00E 0.0278(11) 0.0285(13) 0.0271(12) -0.0015(10) 0.0056(9) -0.0001(10)
C00F 0.0306(12) 0.0212(12) 0.0254(11) 0.0016(9) 0.0076(9) -0.0007(9)
C00G 0.0301(12) 0.0188(12) 0.0267(11) -0.0013(9) 0.0078(9) -0.0005(9)
C00H 0.0315(12) 0.0247(12) 0.0224(11) 0.0013(9) 0.0096(9) 0.0002(10)
C00I 0.0293(11) 0.0211(12) 0.0286(11) -0.0018(9) 0.0070(9) -0.0031(9)
C00J 0.0277(11) 0.0236(12) 0.0245(11) 0.0026(9) 0.0040(9) -0.0007(9)
C00K 0.0330(12) 0.0303(13) 0.0287(12) 0.0007(10) 0.0062(10) 0.0045(11)
C00L 0.0368(13) 0.0209(12) 0.0293(12) -0.0022(10) 0.0039(10) -0.0034(10)
C00M 0.0324(12) 0.0220(12) 0.0267(12) 0.0013(10) 0.0055(10) -0.0020(10)
C00N 0.0331(12) 0.0240(12) 0.0252(11) -0.0028(9) 0.0076(9) 0.0017(10)
C00O 0.0305(12) 0.0265(13) 0.0374(13) -0.0009(11) 0.0039(10) 0.0034(10)
C00P 0.0372(13) 0.0217(12) 0.0335(13) 0.0010(10) 0.0152(10) 0.0025(10)
C00Q 0.0302(12) 0.0349(14) 0.0262(12) 0.0015(10) 0.0043(10) 0.0051(11)
C00R 0.0378(13) 0.0230(13) 0.0251(12) 0.0007(9) 0.0064(10) -0.0004(10)
C00S 0.0335(12) 0.0243(12) 0.0259(11) 0.0003(10) 0.0042(10) -0.0025(10)
C00T 0.0291(12) 0.0341(14) 0.0323(13) -0.0020(11) 0.0047(10) 0.0006(10)
C00U 0.0409(14) 0.0386(15) 0.0250(12) 0.0036(11) 0.0084(10) 0.0029(12)
C00V 0.0334(13) 0.0354(15) 0.0315(13) 0.0013(11) 0.0016(10) 0.0033(11)
C00W 0.0361(13) 0.0334(14) 0.0297(12) 0.0078(11) 0.0102(10) 0.0089(11)
C00X 0.0409(14) 0.0318(14) 0.0311(13) 0.0091(11) 0.0022(11) 0.0027(11)
C00Y 0.0428(14) 0.0256(13) 0.0270(12) 0.0020(10) 0.0053(10) -0.0066(11)
C00Z 0.0458(15) 0.0370(16) 0.0380(15) -0.0084(12) 0.0078(12) -0.0094(13)
C010 0.0491(16) 0.0376(16) 0.0391(15) 0.0041(12) 0.0089(12) 0.0176(13)
C011 0.0639(19) 0.0246(14) 0.0401(15) -0.0027(12) 0.0166(13) 0.0036(13)
Cl1 0.1636(15) 0.0779(9) 0.1035(10) -0.0033(7) 0.0631(10) -0.0190(9)
C1 0.061(5) 0.294(19) 0.068(6) 0.085(9) -0.009(5) -0.036(8)

loop_
_atom_type_symbol
_atom_type_description
_atom_type_scat_dispersion_real
_atom_type_scat_dispersion_imag
_atom_type_scat_source
C C 0.0033 0.0016 'International Tables Vol C Tables 4.2.6.8 and 6.1.1.4'
H H 0.0000 0.0000 'International Tables Vol C Tables 4.2.6.8 and 6.1.1.4'
Cl Cl 0.1484 0.1585 'International Tables Vol C Tables 4.2.6.8 and 6.1.1.4'
N N 0.0061 0.0033 'International Tables Vol C Tables 4.2.6.8 and 6.1.1.4'
O O 0.0106 0.0060 'International Tables Vol C Tables 4.2.6.8 and 6.1.1.4'

loop_
_geom_angle_atom_site_label_1
_geom_angle_atom_site_label_2
_geom_angle_atom_site_label_3
_geom_angle
_geom_angle_site_symmetry_1
_geom_angle_site_symmetry_3
C00A O002 H002 109.5 . .
C00G O003 H003 109.5 . .
C008 N005 C00L 108.69(18) . .
C00C N005 C008 128.5(2) . .
C00C N005 C00L 122.6(2) . .
C00J N007 C00H 119.75(19) . .
C00S N007 C00H 118.2(2) . .
C00S N007 C00J 122.1(2) . .
C009 C008 N005 109.0(2) . .
C00N C008 N005 129.5(2) . .
C00N C008 C009 121.4(2) . .
C008 C009 C00B 110.2(2) . .
C00Q C009 C008 119.8(2) . .
C00Q C009 C00B 130.0(2) . .
O002 C00A C00D 122.5(2) . .
O002 C00A C00I 116.2(2) . .
C00I C00A C00D 121.3(2) . .
C009 C00B H00A 111.1 . .
C009 C00B H00B 111.1 . .
C009 C00B C00L 103.10(19) . .
H00A C00B H00B 109.1 . .
C00L C00B H00A 111.1 . .
C00L C00B H00B 111.1 . .
N005 C00C C00F 121.6(2) . .
N005 C00C C00I 119.1(2) . .
C00I C00C C00F 119.2(2) . .
C00A C00D C00G 116.1(2) . .
C00M C00D C00A 122.3(2) . .
C00M C00D C00G 121.5(2) . .
C00J C00E H00E 120.4 . .
C00O C00E H00E 120.4 . .
C00O C00E C00J 119.2(2) . .
C00C C00F H00F 119.8 . .
C00G C00F C00C 120.4(2) . .
C00G C00F H00F 119.8 . .
O003 C00G C00D 122.1(2) . .
O003 C00G C00F 115.9(2) . .
C00F C00G C00D 121.9(2) . .
C00T C00H N007 119.3(2) . .
C00T C00H C00V 120.6(2) . .
C00V C00H N007 120.1(2) . .
C00A C00I C00C 120.9(2) . .
C00A C00I H00I 119.5 . .
C00C C00I H00I 119.5 . .
C00E C00J N007 120.2(2) . .
C00K C00J N007 119.3(2) . .
C00K C00J C00E 120.5(2) . .
C00J C00K H00K 120.3 . .
C00U C00K C00J 119.3(2) . .
C00U C00K H00K 120.3 . .
N005 C00L C00B 104.83(19) . .
N005 C00L H00C 110.8 . .
N005 C00L H00D 110.8 . .
C00B C00L H00C 110.8 . .
C00B C00L H00D 110.8 . .
H00C C00L H00D 108.9 . .
C00D C00M C00R 134.8(2) . .
C00D C00M C00Y 135.1(2) . .
C00R C00M C00Y 89.99(19) . .
C008 C00N H00N 121.0 . .
C008 C00N C00P 117.9(2) . .
C00P C00N H00N 121.0 . .
C00E C00O H00O 119.8 . .
C00X C00O C00E 120.4(2) . .
C00X C00O H00O 119.8 . .
C00N C00P H00P 119.4 . .
C00W C00P C00N 121.1(2) . .
C00W C00P H00P 119.4 . .
C009 C00Q H00Q 120.3 . .
C009 C00Q C00W 119.5(2) . .
C00W C00Q H00Q 120.3 . .
O004 C00R C00M 134.1(2) . .
O004 C00R C00S 135.5(2) . .
C00M C00R C00S 90.43(19) . .
N007 C00S C00R 132.6(2) . .
N007 C00S C00Y 137.5(2) . .
C00R C00S C00Y 89.80(19) . .
C00H C00T H00T 120.3 . .
C00H C00T C00Z 119.3(2) . .
C00Z C00T H00T 120.3 . .
C00K C00U H00U 119.6 . .
C00K C00U C00X 120.8(2) . .
C00X C00U H00U 119.6 . .
C00H C00V H00V 120.2 . .
C00H C00V C010 119.6(2) . .
C010 C00V H00V 120.2 . .
C00P C00W C00Q 120.1(2) . .
C00P C00W H00W 120.0 . .
C00Q C00W H00W 120.0 . .
C00O C00X C00U 119.7(2) . .
C00O C00X H00X 120.2 . .
C00U C00X H00X 120.2 . .
O006 C00Y C00M 133.7(2) . .
O006 C00Y C00S 136.6(2) . .
C00M C00Y C00S 89.69(19) . .
C00T C00Z H00Z 120.0 . .
C011 C00Z C00T 120.1(3) . .
C011 C00Z H00Z 120.0 . .
C00V C010 H010 120.1 . .
C011 C010 C00V 119.9(3) . .
C011 C010 H010 120.1 . .
C00Z C011 H011 119.8 . .
C010 C011 C00Z 120.5(3) . .
C010 C011 H011 119.8 . .
C1 Cl1 C1 56.4(7) . 3_655
Cl1 C1 Cl1 123.6(7) . 3_655
Cl1 C1 C1 67.8(6) . 3_655
C1 C1 Cl1 55.7(6) 3_655 3_655

loop_
_geom_bond_atom_site_label_1
_geom_bond_atom_site_label_2
_geom_bond_distance
_geom_bond_site_symmetry_2
O002 H002 0.8200 .
O002 C00A 1.345(3) .
O003 H003 0.8200 .
O003 C00G 1.354(3) .
O004 C00R 1.238(3) .
N005 C008 1.423(3) .
N005 C00C 1.367(3) .
N005 C00L 1.479(3) .
O006 C00Y 1.229(3) .
N007 C00H 1.441(3) .
N007 C00J 1.435(3) .
N007 C00S 1.340(3) .
C008 C009 1.398(3) .
C008 C00N 1.386(3) .
C009 C00B 1.507(3) .
C009 C00Q 1.380(3) .
C00A C00D 1.441(3) .
C00A C00I 1.372(3) .
C00B H00A 0.9700 .
C00B H00B 0.9700 .
C00B C00L 1.529(3) .
C00C C00F 1.409(3) .
C00C C00I 1.409(3) .
C00D C00G 1.443(3) .
C00D C00M 1.407(3) .
C00E H00E 0.9300 .
C00E C00J 1.394(3) .
C00E C00O 1.388(3) .
C00F H00F 0.9300 .
C00F C00G 1.368(3) .
C00H C00T 1.382(3) .
C00H C00V 1.385(3) .
C00I H00I 0.9300 .
C00J C00K 1.388(4) .
C00K H00K 0.9300 .
C00K C00U 1.382(4) .
C00L H00C 0.9700 .
C00L H00D 0.9700 .
C00M C00R 1.456(3) .
C00M C00Y 1.467(3) .
C00N H00N 0.9300 .
C00N C00P 1.394(3) .
C00O H00O 0.9300 .
C00O C00X 1.383(4) .
C00P H00P 0.9300 .
C00P C00W 1.387(4) .
C00Q H00Q 0.9300 .
C00Q C00W 1.396(4) .
C00R C00S 1.460(3) .
C00S C00Y 1.468(3) .
C00T H00T 0.9300 .
C00T C00Z 1.387(4) .
C00U H00U 0.9300 .
C00U C00X 1.385(4) .
C00V H00V 0.9300 .
C00V C010 1.386(4) .
C00W H00W 0.9300 .
C00X H00X 0.9300 .
C00Z H00Z 0.9300 .
C00Z C011 1.381(4) .
C010 H010 0.9300 .
C010 C011 1.377(4) .
C011 H011 0.9300 .
Cl1 C1 1.573(9) .
Cl1 C1 1.762(11) 3_655
C1 Cl1 1.762(11) 3_655
C1 C1 1.59(2) 3_655

loop_
_geom_torsion_atom_site_label_1
_geom_torsion_atom_site_label_2
_geom_torsion_atom_site_label_3
_geom_torsion_atom_site_label_4
_geom_torsion
_geom_torsion_site_symmetry_1
_geom_torsion_site_symmetry_4
O002 C00A C00D C00G 179.5(2) . .
O002 C00A C00D C00M -3.4(4) . .
O002 C00A C00I C00C -177.6(2) . .
O004 C00R C00S N007 5.6(5) . .
O004 C00R C00S C00Y -178.1(3) . .
N005 C008 C009 C00B -1.5(3) . .
N005 C008 C009 C00Q 177.7(2) . .
N005 C008 C00N C00P -179.2(2) . .
N005 C00C C00F C00G -177.8(2) . .
N005 C00C C00I C00A 176.9(2) . .
N007 C00H C00T C00Z 177.4(2) . .
N007 C00H C00V C010 -178.3(2) . .
N007 C00J C00K C00U -179.2(2) . .
N007 C00S C00Y O006 -4.8(6) . .
N007 C00S C00Y C00M 173.8(3) . .
C008 N005 C00C C00F 11.2(4) . .
C008 N005 C00C C00I -168.2(2) . .
C008 N005 C00L C00B -20.5(3) . .
C008 C009 C00B C00L -10.9(3) . .
C008 C009 C00Q C00W 2.1(4) . .
C008 C00N C00P C00W -0.7(4) . .
C009 C008 C00N C00P 5.1(4) . .
C009 C00B C00L N005 18.5(3) . .
C009 C00Q C00W C00P 2.3(4) . .
C00A C00D C00G O003 176.8(2) . .
C00A C00D C00G C00F -1.4(3) . .
C00A C00D C00M C00R 178.4(3) . .
C00A C00D C00M C00Y -6.0(4) . .
C00B C009 C00Q C00W -178.9(2) . .
C00C N005 C008 C009 -160.0(2) . .
C00C N005 C008 C00N 23.9(4) . .
C00C N005 C00L C00B 154.0(2) . .
C00C C00F C00G O003 -177.9(2) . .
C00C C00F C00G C00D 0.4(4) . .
C00D C00A C00I C00C 1.4(4) . .
C00D C00M C00R O004 -5.1(5) . .
C00D C00M C00R C00S 174.7(3) . .
C00D C00M C00Y O006 4.0(6) . .
C00D C00M C00Y C00S -174.7(3) . .
C00E C00J C00K C00U 0.0(4) . .
C00E C00O C00X C00U 0.4(4) . .
C00F C00C C00I C00A -2.5(3) . .
C00G C00D C00M C00R -4.6(4) . .
C00G C00D C00M C00Y 170.9(3) . .
C00H N007 C00J C00E -148.1(2) . .
C00H N007 C00J C00K 31.1(3) . .
C00H N007 C00S C00R 10.3(4) . .
C00H N007 C00S C00Y -164.3(3) . .
C00H C00T C00Z C011 1.6(4) . .
C00H C00V C010 C011 0.4(4) . .
C00I C00A C00D C00G 0.5(3) . .
C00I C00A C00D C00M 177.6(2) . .
C00I C00C C00F C00G 1.6(4) . .
C00J N007 C00H C00T 56.9(3) . .
C00J N007 C00H C00V -124.0(2) . .
C00J N007 C00S C00R -171.2(2) . .
C00J N007 C00S C00Y 14.2(5) . .
C00J C00E C00O C00X -1.7(4) . .
C00J C00K C00U C00X -1.3(4) . .
C00K C00U C00X C00O 1.1(4) . .
C00L N005 C008 C009 14.1(3) . .
C00L N005 C008 C00N -162.0(2) . .
C00L N005 C00C C00F -162.2(2) . .
C00L N005 C00C C00I 18.4(3) . .
C00M C00D C00G O003 -0.4(4) . .
C00M C00D C00G C00F -178.6(2) . .
C00M C00R C00S N007 -174.1(3) . .
C00M C00R C00S C00Y 2.2(2) . .
C00N C008 C009 C00B 174.9(2) . .
C00N C008 C009 C00Q -5.9(4) . .
C00N C00P C00W C00Q -3.0(4) . .
C00O C00E C00J N007 -179.4(2) . .
C00O C00E C00J C00K 1.5(3) . .
C00Q C009 C00B C00L 170.0(3) . .
C00R C00M C00Y O006 -179.1(3) . .
C00R C00M C00Y C00S 2.2(2) . .
C00R C00S C00Y O006 179.2(4) . .
C00R C00S C00Y C00M -2.2(2) . .
C00S N007 C00H C00T -124.5(3) . .
C00S N007 C00H C00V 54.6(3) . .
C00S N007 C00J C00E 33.5(3) . .
C00S N007 C00J C00K -147.4(2) . .
C00T C00H C00V C010 0.8(4) . .
C00T C00Z C011 C010 -0.5(5) . .
C00V C00H C00T C00Z -1.7(4) . .
C00V C010 C011 C00Z -0.5(5) . .
C00Y C00M C00R O004 178.1(3) . .
C00Y C00M C00R C00S -2.2(2) . .
C1 Cl1 C1 Cl1 0.000(1) 3_655 3_655
